data_2227303
loop_
_publ_author_name
'Natarajan, S.'
'Hema, V.'
'Sundar, J. Kalyana'
'Suresh, J.'
'Lakshman, P. L. Nilantha'

_publ_section_title
;
 <small>L</small>-Asparagine--<small>L</small>-tartaric acid (1/1)
;
_journal_coeditor_code CI5134
_journal_issue 9
_journal_name_full 'Acta Crystallographica Section E'
_journal_page_first o2239
_journal_paper_doi 10.1107/S1600536810030771
_journal_volume 66
_journal_year 2010
_chemical_formula_iupac 'C4 H8 N2 O3, C4 H6 O6'
_chemical_formula_moiety 'C4 H8 N2 O3, C4 H6 O6'
_chemical_formula_sum 'C8 H14 N2 O9'
_chemical_formula_weight 282.21
_chemical_name_common
;
L-Asparagine--L-tartaric acid (1/1)
;
_chemical_name_systematic
;
2-Ammonio-3-carbamoylpropanoate--2,3-dihydroxybutanedioic acid (1/1)
;
_space_group_IT_number 4
_symmetry_cell_setting monoclinic
_symmetry_space_group_name_Hall 'P 2yb'
_symmetry_space_group_name_H-M 'P 1 21 1'
_atom_sites_solution_hydrogens geom
_atom_sites_solution_primary direct
_atom_sites_solution_secondary difmap
_audit_creation_method SHELXL-97
_cell_angle_alpha 90.00
_cell_angle_beta 95.311(8)
_cell_angle_gamma 90.00
_cell_formula_units_Z 2
_cell_length_a 5.0860(4)
_cell_length_b 9.6720(6)
_cell_length_c 11.8340(8)
_cell_measurement_reflns_used 25
_cell_measurement_temperature 293(2)
_cell_measurement_theta_max 25
_cell_measurement_theta_min 2.7
_cell_volume 579.64(7)
_computing_cell_refinement 'CAD-4 EXPRESS (Enraf--Nonius, 1994)'
_computing_data_collection 'CAD-4 EXPRESS (Enraf--Nonius, 1994)'
_computing_data_reduction 'XCAD4 (Harms & Wocadlo, 1996)'
_computing_molecular_graphics 'PLATON (Spek, 2009)'
_computing_publication_material 'SHELXL97 (Sheldrick, 2008)'
_computing_structure_refinement 'SHELXL97 (Sheldrick, 2008)'
_computing_structure_solution 'SHELXS97 (Sheldrick, 2008)'
_diffrn_ambient_temperature 293(2)
_diffrn_measured_fraction_theta_full 0.994
_diffrn_measured_fraction_theta_max 0.994
_diffrn_measurement_device_type 'Nonius MACH-3'
_diffrn_measurement_method \w-2\q
_diffrn_radiation_monochromator graphite
_diffrn_radiation_source 'fine-focus sealed tube'
_diffrn_radiation_type MoK\a
_diffrn_radiation_wavelength 0.71073
_diffrn_reflns_av_R_equivalents 0.0953
_diffrn_reflns_av_sigmaI/netI 0.0309
_diffrn_reflns_limit_h_max 6
_diffrn_reflns_limit_h_min 0
_diffrn_reflns_limit_k_max 11
_diffrn_reflns_limit_k_min -1
_diffrn_reflns_limit_l_max 13
_diffrn_reflns_limit_l_min -14
_diffrn_reflns_number 1339
_diffrn_reflns_theta_full 24.99
_diffrn_reflns_theta_max 24.99
_diffrn_reflns_theta_min 2.72
_diffrn_standards_decay_% 0
_diffrn_standards_interval_time 60
_diffrn_standards_number 2
_exptl_absorpt_coefficient_mu 0.149
_exptl_absorpt_correction_T_max 0.9693
_exptl_absorpt_correction_T_min 0.9594
_exptl_absorpt_correction_type psi-scan
_exptl_absorpt_process_details '(North <i>et al.</i>, 1968)'
_exptl_crystal_colour colourless
_exptl_crystal_density_diffrn 1.617
_exptl_crystal_density_method 'not measured'
_exptl_crystal_description Block
_exptl_crystal_F_000 296
_exptl_crystal_size_max 0.28
_exptl_crystal_size_mid 0.23
_exptl_crystal_size_min 0.21
_refine_diff_density_max 0.340
_refine_diff_density_min -0.398
_refine_ls_extinction_method none
_refine_ls_goodness_of_fit_ref 1.378
_refine_ls_hydrogen_treatment constr
_refine_ls_matrix_type full
_refine_ls_number_parameters 172
_refine_ls_number_reflns 1073
_refine_ls_number_restraints 1
_refine_ls_restrained_S_all 1.377
_refine_ls_R_factor_all 0.0587
_refine_ls_R_factor_gt 0.0526
_refine_ls_shift/su_max 0.001
_refine_ls_shift/su_mean 0.000
_refine_ls_structure_factor_coef Fsqd
_refine_ls_weighting_details 'calc w=1/[\s^2^(Fo^2^)+(0.1143P)^2^+0.7291P] where P=(Fo^2^+2Fc^2^)/3'
_refine_ls_weighting_scheme calc
_refine_ls_wR_factor_gt 0.2201
_refine_ls_wR_factor_ref 0.2255
_reflns_number_gt 1015
_reflns_number_total 1073
_reflns_threshold_expression I>2\s(I)
_cod_data_source_file ci5134.cif
_cod_data_source_block I
_cod_original_sg_symbol_H-M 'P 21'
_cod_database_code 2227303
_cod_database_fobs_code 2227303

loop_
_symmetry_equiv_pos_as_xyz
'x, y, z'
'-x, y+1/2, -z'

loop_
_atom_site_type_symbol
_atom_site_label
_atom_site_fract_x
_atom_site_fract_y
_atom_site_fract_z
_atom_site_U_iso_or_equiv
_atom_site_adp_type
_atom_site_calc_flag
_atom_site_refinement_flags
_atom_site_occupancy
_atom_site_disorder_assembly
_atom_site_disorder_group
O O1 0.0957(12) 0.4538(7) 0.1832(5) 0.0531(18) Uani d . 1 . .
O O2 0.7732(11) 0.5170(7) 0.5295(5) 0.0459(16) Uani d . 1 . .
O O3 0.5946(13) 0.3196(8) 0.5798(5) 0.0544(18) Uani d . 1 . .
N N1 0.0876(12) 0.6710(7) 0.2495(5) 0.0377(16) Uani d . 1 . .
H H1A -0.0578 0.6889 0.2091 0.045 Uiso calc R 1 . .
H H1B 0.1622 0.7336 0.2930 0.045 Uiso calc R 1 . .
N N2 0.2460(11) 0.3066(7) 0.4019(5) 0.0322(14) Uani d . 1 . .
H H2A 0.0730 0.3170 0.3847 0.039 Uiso calc R 1 . .
H H2B 0.2741 0.2509 0.4617 0.039 Uiso calc R 1 . .
H H2C 0.3176 0.2698 0.3430 0.039 Uiso calc R 1 . .
C C1 0.6013(12) 0.4214(8) 0.5193(5) 0.0280(15) Uani d . 1 . .
C C2 0.3687(13) 0.4442(8) 0.4293(5) 0.0263(15) Uani d . 1 . .
H H2 0.2378 0.5013 0.4633 0.032 Uiso calc R 1 . .
C C3 0.4415(14) 0.5175(8) 0.3216(6) 0.0333(17) Uani d . 1 . .
H H3A 0.5336 0.6030 0.3420 0.040 Uiso calc R 1 . .
H H3B 0.5585 0.4592 0.2822 0.040 Uiso calc R 1 . .
C C4 0.1954(14) 0.5483(8) 0.2447(6) 0.0328(16) Uani d . 1 . .
O O4 0.2756(10) -0.0470(6) -0.0292(4) 0.0378(13) Uani d . 1 . .
H H4 0.1664 -0.0392 -0.0843 0.057 Uiso calc R 1 . .
O O5 0.4110(10) 0.1599(6) -0.0849(5) 0.0396(14) Uani d . 1 . .
O O6 0.8377(9) 0.1558(6) 0.0676(4) 0.0355(13) Uani d . 1 . .
H H6 0.7635 0.2283 0.0478 0.053 Uiso calc R 1 . .
O O7 0.3467(9) 0.1735(7) 0.1895(4) 0.0385(14) Uani d . 1 . .
H H7 0.2136 0.1605 0.1462 0.058 Uiso calc R 1 . .
O O8 0.7364(9) 0.1781(7) 0.3463(5) 0.0418(15) Uani d . 1 . .
O O9 0.9010(10) -0.0231(6) 0.2943(5) 0.0378(14) Uani d . 1 . .
H H9 1.0049 -0.0102 0.3505 0.057 Uiso calc R 1 . .
C C5 0.4314(12) 0.0606(9) -0.0232(5) 0.0283(15) Uani d . 1 . .
C C6 0.6460(13) 0.0500(8) 0.0750(6) 0.0269(15) Uani d . 1 . .
H H6A 0.7333 -0.0400 0.0712 0.032 Uiso calc R 1 . .
C C7 0.5159(12) 0.0584(8) 0.1865(6) 0.0296(15) Uani d . 1 . .
H H7A 0.4173 -0.0268 0.1977 0.035 Uiso calc R 1 . .
C C8 0.7309(12) 0.0778(8) 0.2842(5) 0.0274(16) Uani d . 1 . .

loop_
_atom_site_aniso_label
_atom_site_aniso_U_11
_atom_site_aniso_U_22
_atom_site_aniso_U_33
_atom_site_aniso_U_12
_atom_site_aniso_U_13
_atom_site_aniso_U_23
O1 0.054(4) 0.034(3) 0.061(4) 0.011(3) -0.043(3) -0.010(3)
O2 0.034(3) 0.052(4) 0.047(3) -0.006(3) -0.025(2) 0.006(3)
O3 0.052(4) 0.050(4) 0.054(4) -0.010(3) -0.032(3) 0.018(3)
N1 0.034(3) 0.037(4) 0.039(3) 0.002(3) -0.017(3) -0.002(3)
N2 0.022(3) 0.039(4) 0.033(3) -0.003(3) -0.009(2) -0.001(3)
C1 0.017(3) 0.042(4) 0.023(3) 0.003(3) -0.008(2) -0.003(3)
C2 0.023(3) 0.033(4) 0.021(3) 0.003(3) -0.008(3) -0.004(3)
C3 0.027(3) 0.041(4) 0.030(3) -0.003(3) -0.010(3) 0.005(3)
C4 0.029(3) 0.036(4) 0.031(3) -0.001(3) -0.011(3) 0.003(3)
O4 0.035(3) 0.033(3) 0.041(3) -0.005(3) -0.023(2) 0.001(3)
O5 0.034(3) 0.043(3) 0.038(3) -0.001(3) -0.012(2) 0.008(3)
O6 0.023(2) 0.041(3) 0.040(3) -0.004(2) -0.0068(19) 0.001(3)
O7 0.021(2) 0.054(4) 0.037(3) 0.008(2) -0.0123(19) -0.008(3)
O8 0.023(2) 0.056(4) 0.044(3) 0.004(3) -0.015(2) -0.019(3)
O9 0.029(3) 0.041(3) 0.039(3) 0.006(2) -0.019(2) 0.000(3)
C5 0.021(3) 0.037(4) 0.026(3) 0.006(3) -0.007(2) -0.006(3)
C6 0.019(3) 0.029(3) 0.030(4) 0.001(3) -0.008(3) -0.002(3)
C7 0.019(3) 0.036(4) 0.031(3) 0.002(3) -0.011(2) -0.001(3)
C8 0.017(3) 0.039(4) 0.025(3) -0.002(3) -0.005(2) 0.003(3)

loop_
_atom_type_symbol
_atom_type_description
_atom_type_scat_dispersion_real
_atom_type_scat_dispersion_imag
_atom_type_scat_source
C C 0.0033 0.0000 'International Tables Vol C Tables 4.2.6.8 and 6.1.1.4'
H H 0.0000 0.0000 'International Tables Vol C Tables 4.2.6.8 and 6.1.1.4'
N N 0.0061 0.0000 'International Tables Vol C Tables 4.2.6.8 and 6.1.1.4'
O O 0.0106 0.0000 'International Tables Vol C Tables 4.2.6.8 and 6.1.1.4'

loop_
_geom_angle_atom_site_label_1
_geom_angle_atom_site_label_2
_geom_angle_atom_site_label_3
_geom_angle_site_symmetry_1
_geom_angle_site_symmetry_3
_geom_angle
_geom_angle_publ_flag
C4 N1 H1A . . 120.0 ?
C4 N1 H1B . . 120.0 ?
H1A N1 H1B . . 120.0 ?
C2 N2 H2A . . 109.5 ?
C2 N2 H2B . . 109.5 ?
H2A N2 H2B . . 109.5 ?
C2 N2 H2C . . 109.5 ?
H2A N2 H2C . . 109.5 ?
H2B N2 H2C . . 109.5 ?
O3 C1 O2 . . 126.0(6) ?
O3 C1 C2 . . 117.5(6) ?
O2 C1 C2 . . 116.2(7) ?
N2 C2 C3 . . 111.1(5) ?
N2 C2 C1 . . 107.6(6) ?
C3 C2 C1 . . 114.5(5) ?
N2 C2 H2 . . 107.8 ?
C3 C2 H2 . . 107.8 ?
C1 C2 H2 . . 107.8 ?
C4 C3 C2 . . 110.0(6) ?
C4 C3 H3A . . 109.7 ?
C2 C3 H3A . . 109.7 ?
C4 C3 H3B . . 109.7 ?
C2 C3 H3B . . 109.7 ?
H3A C3 H3B . . 108.2 ?
O1 C4 N1 . . 122.6(6) ?
O1 C4 C3 . . 118.6(7) ?
N1 C4 C3 . . 118.7(7) ?
C5 O4 H4 . . 109.5 ?
C6 O6 H6 . . 109.5 ?
C7 O7 H7 . . 109.5 ?
C8 O9 H9 . . 109.5 ?
O5 C5 O4 . . 125.7(6) ?
O5 C5 C6 . . 122.1(7) ?
O4 C5 C6 . . 112.1(6) ?
O6 C6 C5 . . 110.6(6) ?
O6 C6 C7 . . 111.6(6) ?
C5 C6 C7 . . 108.5(5) ?
O6 C6 H6A . . 108.7 ?
C5 C6 H6A . . 108.7 ?
C7 C6 H6A . . 108.7 ?
O7 C7 C8 . . 106.3(6) ?
O7 C7 C6 . . 112.2(6) ?
C8 C7 C6 . . 108.8(5) ?
O7 C7 H7A . . 109.8 ?
C8 C7 H7A . . 109.8 ?
C6 C7 H7A . . 109.8 ?
O8 C8 O9 . . 124.4(6) ?
O8 C8 C7 . . 122.0(6) ?
O9 C8 C7 . . 113.6(6) ?

loop_
_geom_bond_atom_site_label_1
_geom_bond_atom_site_label_2
_geom_bond_site_symmetry_2
_geom_bond_distance
_geom_bond_publ_flag
O1 C4 . 1.247(10) ?
O2 C1 . 1.271(10) ?
O3 C1 . 1.219(10) ?
N1 C4 . 1.311(11) ?
N1 H1A . 0.86 ?
N1 H1B . 0.86 ?
N2 C2 . 1.492(10) ?
N2 H2A . 0.89 ?
N2 H2B . 0.89 ?
N2 H2C . 0.89 ?
C1 C2 . 1.533(9) ?
C2 C3 . 1.533(10) ?
C2 H2 . 0.98 ?
C3 C4 . 1.507(9) ?
C3 H3A . 0.97 ?
C3 H3B . 0.97 ?
O4 C5 . 1.306(10) ?
O4 H4 . 0.82 ?
O5 C5 . 1.205(10) ?
O6 C6 . 1.422(9) ?
O6 H6 . 0.82 ?
O7 C7 . 1.409(9) ?
O7 H7 . 0.82 ?
O8 C8 . 1.215(9) ?
O9 C8 . 1.302(9) ?
O9 H9 . 0.82 ?
C5 C6 . 1.522(9) ?
C6 C7 . 1.532(10) ?
C6 H6A . 0.98 ?
C7 C8 . 1.528(8) ?
C7 H7A . 0.98 ?

loop_
_geom_hbond_atom_site_label_D
_geom_hbond_atom_site_label_H
_geom_hbond_atom_site_label_A
_geom_hbond_site_symmetry_A
_geom_hbond_distance_DH
_geom_hbond_distance_HA
_geom_hbond_distance_DA
_geom_hbond_angle_DHA
N1 H1A O5 2 0.86 2.23 3.053(8) 160
N1 H1B O3 2_656 0.86 2.04 2.856(9) 159
N2 H2A O8 1_455 0.89 2.19 2.895(8) 136
N2 H2B O2 2_646 0.89 2.28 2.921(9) 129
N2 H2C O7 . 0.89 2.06 2.912(8) 160
N2 H2C O8 . 0.89 2.30 2.916(8) 126
O4 H4 O1 2_545 0.82 1.69 2.500(6) 168
O6 H6 O4 2_655 0.82 2.19 2.959(8) 156
O7 H7 O6 1_455 0.82 2.05 2.850(7) 166
O9 H9 O2 2_746 0.82 1.75 2.570(7) 180
C2 H2 O2 1_455 0.98 2.56 3.426(9) 147
C3 H3A O3 2_656 0.97 2.40 3.158(10) 134

loop_
_geom_torsion_atom_site_label_1
_geom_torsion_atom_site_label_2
_geom_torsion_atom_site_label_3
_geom_torsion_atom_site_label_4
_geom_torsion_site_symmetry_1
_geom_torsion_site_symmetry_2
_geom_torsion_site_symmetry_3
_geom_torsion_site_symmetry_4
_geom_torsion
_geom_torsion_publ_flag
O3 C1 C2 N2 . . . . -24.9(9) ?
O2 C1 C2 N2 . . . . 160.4(6) ?
O3 C1 C2 C3 . . . . -149.0(7) ?
O2 C1 C2 C3 . . . . 36.4(9) ?
N2 C2 C3 C4 . . . . 63.9(8) ?
C1 C2 C3 C4 . . . . -173.9(6) ?
C2 C3 C4 O1 . . . . -80.7(9) ?
C2 C3 C4 N1 . . . . 95.9(8) ?
O5 C5 C6 O6 . . . . -11.4(9) ?
O4 C5 C6 O6 . . . . 170.0(6) ?
O5 C5 C6 C7 . . . . 111.3(8) ?
O4 C5 C6 C7 . . . . -67.4(8) ?
O6 C6 C7 O7 . . . . 70.9(7) ?
C5 C6 C7 O7 . . . . -51.2(8) ?
O6 C6 C7 C8 . . . . -46.4(8) ?
C5 C6 C7 C8 . . . . -168.5(6) ?
O7 C7 C8 O8 . . . . -0.7(9) ?
C6 C7 C8 O8 . . . . 120.3(7) ?
O7 C7 C8 O9 . . . . 178.5(6) ?
C6 C7 C8 O9 . . . . -60.6(8) ?

loop_
_cod_related_entry_id
_cod_related_entry_database
_cod_related_entry_code
1 ChemSpider 30656198
